data_2014464
loop_
_publ_author_name
'Grzyb, Justyna A.'
'Lough, Alan J.'
'Batey, Robert A.'

_publ_section_title
;
 1<i>H</i>-Imidazol-1-yl 1,2,3,4-tetrahydroisoquinolin-2-yl ketone
;
_journal_issue 10
_journal_name_full 'Acta Crystallographica Section C'
_journal_page_first o730
_journal_page_last o732
_journal_paper_doi 10.1107/S0108270104019195
_journal_volume 60
_journal_year 2004
_chemical_formula_iupac 'C13 H13 N3 O'
_chemical_formula_moiety 'C13 H13 N3 O'
_chemical_formula_sum 'C13 H13 N3 O'
_chemical_formula_weight 227.26
_chemical_name_systematic
;
1H-Imidazol-1-yl 1,2,3,4-tetrahydroisoquinolin-2-yl ketone
;
_space_group_IT_number 15
_symmetry_cell_setting monoclinic
_symmetry_space_group_name_Hall '-I 2ya'
_symmetry_space_group_name_H-M 'I 1 2/a 1'
_atom_sites_solution_hydrogens geom
_atom_sites_solution_primary direct
_atom_sites_solution_secondary difmap
_cell_angle_alpha 90.00
_cell_angle_beta 90.914(4)
_cell_angle_gamma 90.00
_cell_formula_units_Z 8
_cell_length_a 13.3571(12)
_cell_length_b 10.7473(10)
_cell_length_c 15.7604(15)
_cell_measurement_reflns_used 3967
_cell_measurement_temperature 150.0(10)
_cell_measurement_theta_max 27.5
_cell_measurement_theta_min 2.6
_cell_volume 2262.2(4)
_computing_cell_refinement 'DENZO-SMN (Otwinowski & Minor, 1997)'
_computing_data_collection 'COLLECT (Nonius, 1998)'
_computing_data_reduction DENZO-SMN
_computing_molecular_graphics SHELXTL/PC
_computing_publication_material SHELXTL/PC
_computing_structure_refinement SHELXTL/PC
_computing_structure_solution 'SHELXTL/PC (Sheldrick, 2001)'
_diffrn_ambient_temperature 150.0(10)
_diffrn_detector_area_resol_mean 9
_diffrn_measured_fraction_theta_full 0.998
_diffrn_measured_fraction_theta_max 0.998
_diffrn_measurement_device_type 'Nonius KappaCCD area-detector'
_diffrn_measurement_method '\f scans and \w scans with \k offsets'
_diffrn_radiation_monochromator graphite
_diffrn_radiation_source 'fine-focus sealed tube'
_diffrn_radiation_type MoK\a
_diffrn_radiation_wavelength 0.71073
_diffrn_reflns_av_R_equivalents 0.0873
_diffrn_reflns_av_sigmaI/netI 0.0771
_diffrn_reflns_limit_h_max 15
_diffrn_reflns_limit_h_min -15
_diffrn_reflns_limit_k_max 12
_diffrn_reflns_limit_k_min -11
_diffrn_reflns_limit_l_max 18
_diffrn_reflns_limit_l_min -18
_diffrn_reflns_number 6905
_diffrn_reflns_theta_full 25.0
_diffrn_reflns_theta_max 24.99
_diffrn_reflns_theta_min 2.59
_diffrn_standards_decay_% 0
_diffrn_standards_interval_count 0
_diffrn_standards_interval_time 0
_diffrn_standards_number 0
_exptl_absorpt_coefficient_mu 0.088
_exptl_absorpt_correction_type none
_exptl_absorpt_process_details
;
;
_exptl_crystal_colour colourless
_exptl_crystal_density_diffrn 1.335
_exptl_crystal_density_meas ?
_exptl_crystal_density_method 'not measured'
_exptl_crystal_description plate
_exptl_crystal_F_000 960
_exptl_crystal_size_max 0.10
_exptl_crystal_size_mid 0.10
_exptl_crystal_size_min 0.02
_refine_diff_density_max 0.210
_refine_diff_density_min -0.265
_refine_ls_extinction_coef 0.0026(4)
_refine_ls_extinction_expression Fc^*^=kFc[1+0.001xFc^2^\l^3^/sin(2\q)]^-1/4^
_refine_ls_extinction_method 'SHELXL97 in SHELXTL/PC (Sheldrick, 2001)'
_refine_ls_goodness_of_fit_ref 1.030
_refine_ls_hydrogen_treatment constr
_refine_ls_matrix_type full
_refine_ls_number_parameters 155
_refine_ls_number_reflns 1992
_refine_ls_number_restraints 0
_refine_ls_restrained_S_all 1.030
_refine_ls_R_factor_all 0.1003
_refine_ls_R_factor_gt 0.0487
_refine_ls_shift/su_max 0.000
_refine_ls_shift/su_mean 0.000
_refine_ls_structure_factor_coef Fsqd
_refine_ls_weighting_details 'calc w = 1/[\s^2^(Fo^2^)+(0.0463P)^2^] where P=(Fo^2^+2Fc^2^)/3'
_refine_ls_weighting_scheme calc
_refine_ls_wR_factor_gt 0.0999
_refine_ls_wR_factor_ref 0.1219
_reflns_number_gt 1221
_reflns_number_total 1992
_reflns_threshold_expression I>2\s(I)
_cod_data_source_file fg1761.cif
_cod_data_source_block V
_cod_depositor_comments
;
The following automatic conversions were performed:
'_symmetry_cell_setting' value 'Monoclinic' changed to 'monoclinic'
according to '/home/saulius/struct/CIF-dictionaries/cif_core.dic'
dictionary named 'cif_core.dic' version 2.4.1 from 2010-06-29.

Automatic conversion script
Id: cif_fix_enum 1527 2010-12-29 10:47:43Z saulius 

The following automatic conversions were performed:

'_symmetry_cell_setting' value 'Monoclinic' changed to 'monoclinic'
according to /home/saulius/struct/CIF-dictionaries/cif_core.dic
dictionary named 'cif_core.dic' version 2.4.1 from 2010-06-29.

Automatic conversion script
Id: cif_fix_values 1715 2011-07-08 13:25:40Z adriana 

The following automatic conversions were performed:

'_exptl_crystal_density_meas' value 'not measured' was changed to '?'
- the value is perceived as not measured.

Automatic conversion script
Id: cif_fix_values 3008 2015-01-20 13:52:24Z robertas 
;
_cod_original_sg_symbol_H-M 'I 2/a'
_cod_database_code 2014464
_cod_database_fobs_code 2014464

loop_
_symmetry_equiv_pos_as_xyz
'x, y, z'
'-x+1/2, y, -z'
'x+1/2, y+1/2, z+1/2'
'-x+1, y+1/2, -z+1/2'
'-x, -y, -z'
'x-1/2, -y, z'
'-x+1/2, -y+1/2, -z+1/2'
'x, -y+1/2, z+1/2'

loop_
_atom_site_label
_atom_site_fract_x
_atom_site_fract_y
_atom_site_fract_z
_atom_site_U_iso_or_equiv
_atom_site_adp_type
_atom_site_calc_flag
_atom_site_refinement_flags
_atom_site_occupancy
_atom_site_disorder_assembly
_atom_site_disorder_group
_atom_site_type_symbol
O1 0.43786(12) 0.10981(15) 0.08628(11) 0.0370(5) Uani d . 1 . . O
N1 0.47254(13) 0.29472(17) 0.15051(12) 0.0294(5) Uani d . 1 . . N
N2 0.59483(14) 0.13736(17) 0.14241(12) 0.0287(5) Uani d . 1 . . N
N3 0.73458(15) 0.08464(19) 0.21183(14) 0.0396(6) Uani d . 1 . . N
C1 0.49508(17) 0.1793(2) 0.12413(15) 0.0292(6) Uani d . 1 . . C
C2 0.36853(17) 0.3374(2) 0.14250(17) 0.0357(6) Uani d . 1 . . C
H2A 0.3456 0.3687 0.1980 0.043 Uiso calc R 1 . . H
H2B 0.3249 0.2669 0.1254 0.043 Uiso calc R 1 . . H
C3 0.36041(18) 0.4398(2) 0.07702(16) 0.0380(7) Uani d . 1 . . C
H3A 0.3738 0.4054 0.0201 0.046 Uiso calc R 1 . . H
H3B 0.2916 0.4741 0.0763 0.046 Uiso calc R 1 . . H
C4 0.43397(18) 0.5417(2) 0.09696(15) 0.0323(6) Uani d . 1 . . C
C5 0.4179(2) 0.6643(2) 0.06884(16) 0.0403(7) Uani d . 1 . . C
H5A 0.3602 0.6827 0.0351 0.048 Uiso calc R 1 . . H
C6 0.4840(2) 0.7580(2) 0.08913(17) 0.0420(7) Uani d . 1 . . C
H6A 0.4714 0.8404 0.0699 0.050 Uiso calc R 1 . . H
C7 0.5688(2) 0.7325(2) 0.13751(16) 0.0402(7) Uani d . 1 . . C
H7A 0.6150 0.7971 0.1510 0.048 Uiso calc R 1 . . H
C8 0.58628(19) 0.6125(2) 0.16627(16) 0.0349(6) Uani d . 1 . . C
H8A 0.6441 0.5951 0.2001 0.042 Uiso calc R 1 . . H
C9 0.51916(18) 0.5171(2) 0.14575(15) 0.0305(6) Uani d . 1 . . C
C10 0.54335(17) 0.3891(2) 0.18083(16) 0.0322(6) Uani d . 1 . . C
H10A 0.6118 0.3653 0.1639 0.039 Uiso calc R 1 . . H
H10B 0.5422 0.3920 0.2436 0.039 Uiso calc R 1 . . H
C11 0.64579(19) 0.0554(2) 0.09105(16) 0.0340(6) Uani d . 1 . . C
H11A 0.6250 0.0255 0.0368 0.041 Uiso calc R 1 . . H
C12 0.73080(19) 0.0266(2) 0.13346(17) 0.0384(7) Uani d . 1 . . C
H12A 0.7815 -0.0266 0.1124 0.046 Uiso calc R 1 . . H
C13 0.65196(18) 0.1497(2) 0.21454(16) 0.0331(6) Uani d . 1 . . C
H13A 0.6337 0.1999 0.2614 0.040 Uiso calc R 1 . . H

loop_
_atom_site_aniso_label
_atom_site_aniso_U_11
_atom_site_aniso_U_22
_atom_site_aniso_U_33
_atom_site_aniso_U_12
_atom_site_aniso_U_13
_atom_site_aniso_U_23
O1 0.0293(10) 0.0374(10) 0.0441(11) -0.0062(8) -0.0048(9) -0.0058(9)
N1 0.0209(11) 0.0286(11) 0.0385(13) 0.0003(9) -0.0068(9) -0.0016(10)
N2 0.0274(11) 0.0280(11) 0.0308(11) 0.0013(9) -0.0017(9) 0.0006(9)
N3 0.0323(13) 0.0352(12) 0.0509(15) 0.0053(10) -0.0070(11) 0.0022(11)
C1 0.0231(13) 0.0329(14) 0.0316(14) -0.0002(11) 0.0002(11) 0.0025(12)
C2 0.0229(13) 0.0381(15) 0.0461(16) 0.0029(11) -0.0048(12) -0.0016(13)
C3 0.0287(14) 0.0454(16) 0.0395(15) 0.0065(12) -0.0088(12) -0.0047(13)
C4 0.0339(15) 0.0353(14) 0.0277(13) 0.0049(12) -0.0027(12) -0.0021(12)
C5 0.0453(17) 0.0435(16) 0.0320(15) 0.0101(14) -0.0047(13) 0.0042(13)
C6 0.0566(19) 0.0327(15) 0.0367(16) 0.0032(13) 0.0011(14) 0.0057(13)
C7 0.0501(19) 0.0321(14) 0.0385(16) -0.0032(13) 0.0012(14) 0.0002(13)
C8 0.0362(15) 0.0339(14) 0.0345(15) -0.0019(12) -0.0013(12) -0.0009(12)
C9 0.0330(15) 0.0304(13) 0.0280(13) 0.0012(11) -0.0001(12) -0.0024(11)
C10 0.0275(14) 0.0270(13) 0.0419(15) -0.0021(11) -0.0080(12) -0.0011(12)
C11 0.0357(15) 0.0306(14) 0.0355(14) 0.0030(12) 0.0003(12) -0.0059(12)
C12 0.0334(16) 0.0332(14) 0.0487(17) 0.0069(12) 0.0052(13) 0.0015(13)
C13 0.0321(14) 0.0299(13) 0.0371(15) 0.0012(12) -0.0067(12) 0.0014(12)

loop_
_atom_type_symbol
_atom_type_description
_atom_type_scat_dispersion_real
_atom_type_scat_dispersion_imag
_atom_type_scat_source
C C 0.0033 0.0016 'International Tables Vol C Tables 4.2.6.8 and 6.1.1.4'
H H 0.0000 0.0000 'International Tables Vol C Tables 4.2.6.8 and 6.1.1.4'
N N 0.0061 0.0033 'International Tables Vol C Tables 4.2.6.8 and 6.1.1.4'
O O 0.0106 0.0060 'International Tables Vol C Tables 4.2.6.8 and 6.1.1.4'

loop_
_geom_angle_atom_site_label_1
_geom_angle_atom_site_label_2
_geom_angle_atom_site_label_3
_geom_angle
_geom_angle_publ_flag
C1 N1 C10 126.47(18) y
C1 N1 C2 118.61(19) y
C10 N1 C2 114.72(18) y
C13 N2 C11 105.99(19) y
C13 N2 C1 130.0(2) y
C11 N2 C1 123.2(2) y
C13 N3 C12 104.6(2) y
O1 C1 N1 125.1(2) y
O1 C1 N2 118.7(2) y
N1 C1 N2 116.1(2) y
N1 C2 C3 110.1(2) y
N1 C2 H2A 109.6 ?
C3 C2 H2A 109.6 ?
N1 C2 H2B 109.6 ?
C3 C2 H2B 109.6 ?
H2A C2 H2B 108.1 ?
C4 C3 C2 110.39(19) ?
C4 C3 H3A 109.6 ?
C2 C3 H3A 109.6 ?
C4 C3 H3B 109.6 ?
C2 C3 H3B 109.6 ?
H3A C3 H3B 108.1 ?
C9 C4 C5 118.2(2) ?
C9 C4 C3 120.4(2) ?
C5 C4 C3 121.4(2) ?
C6 C5 C4 121.3(2) ?
C6 C5 H5A 119.4 ?
C4 C5 H5A 119.4 ?
C5 C6 C7 120.1(2) ?
C5 C6 H6A 120.0 ?
C7 C6 H6A 120.0 ?
C6 C7 C8 119.8(2) ?
C6 C7 H7A 120.1 ?
C8 C7 H7A 120.1 ?
C7 C8 C9 120.2(2) ?
C7 C8 H8A 119.9 ?
C9 C8 H8A 119.9 ?
C4 C9 C8 120.4(2) ?
C4 C9 C10 122.8(2) ?
C8 C9 C10 116.7(2) ?
N1 C10 C9 112.19(18) ?
N1 C10 H10A 109.2 ?
C9 C10 H10A 109.2 ?
N1 C10 H10B 109.2 ?
C9 C10 H10B 109.2 ?
H10A C10 H10B 107.9 ?
C12 C11 N2 106.0(2) ?
C12 C11 H11A 127.0 ?
N2 C11 H11A 127.0 ?
C11 C12 N3 111.0(2) ?
C11 C12 H12A 124.5 ?
N3 C12 H12A 124.5 ?
N3 C13 N2 112.4(2) ?
N3 C13 H13A 123.8 ?
N2 C13 H13A 123.8 ?

loop_
_geom_bond_atom_site_label_1
_geom_bond_atom_site_label_2
_geom_bond_site_symmetry_2
_geom_bond_distance
_geom_bond_publ_flag
O1 C1 . 1.218(3) y
N1 C1 . 1.344(3) y
N1 C10 . 1.462(3) y
N1 C2 . 1.467(3) y
N2 C13 . 1.365(3) y
N2 C11 . 1.383(3) y
N2 C1 . 1.431(3) y
N3 C13 . 1.308(3) y
N3 C12 . 1.384(3) y
C2 C3 . 1.511(3) ?
C2 H2A . 0.9900 ?
C2 H2B . 0.9900 ?
C3 C4 . 1.501(3) ?
C3 H3A . 0.9900 ?
C3 H3B . 0.9900 ?
C4 C9 . 1.388(3) ?
C4 C5 . 1.406(3) ?
C5 C6 . 1.374(3) ?
C5 H5A . 0.9500 ?
C6 C7 . 1.383(4) ?
C6 H6A . 0.9500 ?
C7 C8 . 1.385(3) ?
C7 H7A . 0.9500 ?
C8 C9 . 1.396(3) ?
C8 H8A . 0.9500 ?
C9 C10 . 1.516(3) ?
C10 H10A . 0.9900 ?
C10 H10B . 0.9900 ?
C11 C12 . 1.345(3) ?
C11 H11A . 0.9500 ?
C12 H12A . 0.9500 ?
C13 H13A . 0.9500 ?

loop_
_geom_hbond_atom_site_label_D
_geom_hbond_atom_site_label_H
_geom_hbond_atom_site_label_A
_geom_hbond_site_symmetry_A
_geom_hbond_distance_DH
_geom_hbond_distance_HA
_geom_hbond_distance_DA
_geom_hbond_angle_DHA
C11 H11A O1 5_655 0.95 2.56 3.480(3) 164
C12 H12A O1 6_655 0.95 2.31 3.227(3) 161

loop_
_cod_related_entry_id
_cod_related_entry_database
_cod_related_entry_code
1 ChemSpider 21134081
